data_8102611
loop_
_publ_author_name
'Shi Zhou'
'Chuan-Bi Li'
'Qing-Wei Wang'

_publ_section_title
;
 Crystal structure of
 diaqua(5-sulfosalicylato)-(m2-hydroxyl)dicopper(II) hemihydrate,
 Cu2(H2O)2(C7H3O6S)(OH) &#x00B7; 0.5H2O
;
_journal_issue 2
_journal_name_full 'Zeitschrift f\"ur Kristallographie - New Crystal Structures'
_journal_page_first 309
_journal_volume 225
_journal_year 2010
_chemical_formula_moiety '2(C7 H3 Cu2 O9 S), 2(O0.50)'
_chemical_formula_sum 'C14 H11 Cu4 O19 S2'
_chemical_formula_weight 801.51
_chemical_name_systematic
;
[[5-sulfosalicylato-dicopper(II)-\m~2~-hydroxyl] 2.5hydrate, 
[Cu~2~(C~7~H~3~O~6~S)(OH)]^.^2.5H~2~O
;
_space_group_IT_number 2
_symmetry_cell_setting triclinic
_symmetry_space_group_name_Hall '-P 1'
_symmetry_space_group_name_H-M 'P -1'
_atom_sites_solution_hydrogens geom
_atom_sites_solution_primary direct
_atom_sites_solution_secondary difmap
_audit_creation_method SHELXL-97
_cell_angle_alpha 107.58(3)
_cell_angle_beta 96.66(4)
_cell_angle_gamma 102.51(1)
_cell_formula_units_Z 1
_cell_length_a 7.403(7)
_cell_length_b 8.726(7)
_cell_length_c 9.586(1)
_cell_measurement_reflns_used 2211
_cell_measurement_temperature 293(2)
_cell_measurement_theta_max 26.09
_cell_measurement_theta_min 3.01
_cell_volume 565.3(7)
_computing_cell_refinement SMART
_computing_data_collection 'SMART (Bruker, 1997)'
_computing_data_reduction 'SAINT (Bruker, 1999)'
_computing_molecular_graphics 'SHELXTL-PLUS (Sheldrick, 1990)'
_computing_publication_material SHELXL-97
_computing_structure_refinement 'SHELXL-97 (Sheldrick, 2008)'
_computing_structure_solution 'SHELXS-97 (Sheldrick, 2008)'
_diffrn_ambient_temperature 293(2)
_diffrn_measured_fraction_theta_full 0.986
_diffrn_measured_fraction_theta_max 0.986
_diffrn_measurement_device_type 'Bruker APEX diffractometer'
_diffrn_measurement_method '\f and \w scans'
_diffrn_radiation_monochromator graphite
_diffrn_radiation_source 'fine-focus sealed tube'
_diffrn_radiation_type MoK\a
_diffrn_radiation_wavelength 0.71073
_diffrn_reflns_av_R_equivalents 0.0162
_diffrn_reflns_av_sigmaI/netI 0.0365
_diffrn_reflns_limit_h_max 8
_diffrn_reflns_limit_h_min -9
_diffrn_reflns_limit_k_max 10
_diffrn_reflns_limit_k_min -10
_diffrn_reflns_limit_l_max 9
_diffrn_reflns_limit_l_min -11
_diffrn_reflns_number 3158
_diffrn_reflns_theta_full 26.09
_diffrn_reflns_theta_max 26.09
_diffrn_reflns_theta_min 2.27
_diffrn_standards_decay_% 0
_diffrn_standards_interval_count 0
_diffrn_standards_interval_time 0
_diffrn_standards_number 0
_exptl_absorpt_coefficient_mu 3.993
_exptl_absorpt_correction_T_max 0.97
_exptl_absorpt_correction_T_min 0.81
_exptl_absorpt_correction_type multi-scan
_exptl_absorpt_process_details 'SADABS (Sheldrick, 1996)'
_exptl_crystal_colour green
_exptl_crystal_density_diffrn 2.355
_exptl_crystal_density_method 'not measured'
_exptl_crystal_description block
_exptl_crystal_F_000 395
_exptl_crystal_size_max 0.33
_exptl_crystal_size_mid 0.28
_exptl_crystal_size_min 0.21
_refine_diff_density_max 1.735
_refine_diff_density_min -0.755
_refine_diff_density_rms 0.130
_refine_ls_extinction_method none
_refine_ls_goodness_of_fit_ref 1.022
_refine_ls_hydrogen_treatment constr
_refine_ls_matrix_type full
_refine_ls_number_parameters 181
_refine_ls_number_reflns 2211
_refine_ls_number_restraints 24
_refine_ls_restrained_S_all 1.018
_refine_ls_R_factor_all 0.0458
_refine_ls_R_factor_gt 0.0359
_refine_ls_shift/su_max 0.000
_refine_ls_shift/su_mean 0.000
_refine_ls_structure_factor_coef Fsqd
_refine_ls_weighting_details 'calc w=1/[\s^2^(Fo^2^)+(0.0415P)^2^+2.2008P] where P=(Fo^2^+2Fc^2^)/3'
_refine_ls_weighting_scheme calc
_refine_ls_wR_factor_gt 0.0859
_refine_ls_wR_factor_ref 0.0912
_reflns_number_gt 1851
_reflns_number_total 2211
_reflns_threshold_expression I>2\s(I)
_cod_data_source_file 1267-2841.cff
_cod_data_source_block 1
_cod_depositor_comments
;
The following automatic conversions were performed:
'_symmetry_cell_setting' value 'Triclinic' changed to 'triclinic'
according to '/home/saulius/struct/CIF-dictionaries/cif_core.dic'
dictionary named 'cif_core.dic' version 2.4.1 from 2010-06-29.

Automatic conversion script
Id: cif_fix_enum 1555 2011-01-17 13:19:09Z saulius 
;
_cod_original_cell_volume 565.3(8)
_cod_database_code 8102611

loop_
_symmetry_equiv_pos_as_xyz
'x, y, z'
'-x, -y, -z'

loop_
_atom_site_label
_atom_site_type_symbol
_atom_site_fract_x
_atom_site_fract_y
_atom_site_fract_z
_atom_site_U_iso_or_equiv
_atom_site_adp_type
_atom_site_occupancy
_atom_site_symmetry_multiplicity
_atom_site_calc_flag
_atom_site_refinement_flags
_atom_site_disorder_assembly
_atom_site_disorder_group
C1 C 0.1394(6) -0.1026(5) 0.1581(5) 0.0132(9) Uani 1 1 d . . .
C2 C 0.2150(6) -0.1957(6) 0.0447(5) 0.0196(10) Uani 1 1 d . . .
H2 H 0.3435 -0.1879 0.0613 0.024 Uiso 1 1 calc R . .
C3 C 0.1039(7) -0.2987(6) -0.0908(5) 0.0211(10) Uani 1 1 d . . .
H3 H 0.1569 -0.3595 -0.1646 0.025 Uiso 1 1 calc R . .
C4 C -0.0879(7) -0.3108(6) -0.1160(5) 0.0174(10) Uani 1 1 d . . .
C5 C -0.1648(6) -0.2168(6) -0.0084(5) 0.0170(9) Uani 1 1 d . . .
H5 H -0.2928 -0.2235 -0.0283 0.020 Uiso 1 1 calc R . .
C6 C -0.0560(6) -0.1118(5) 0.1297(5) 0.0132(9) Uani 1 1 d . . .
C7 C -0.1530(6) -0.0241(5) 0.2418(5) 0.0127(9) Uani 1 1 d . . .
O1 O -0.0882(12) -0.5165(10) -0.3814(8) 0.0259(18) Uani 0.50 1 d P . .
O2 O -0.3147(4) -0.3572(4) -0.3636(3) 0.0183(7) Uani 1 1 d . . .
O3 O -0.3365(12) -0.5766(10) -0.2513(9) 0.0366(19) Uani 0.50 1 d PU . .
O7 O 0.4483(4) 0.1385(4) 0.5493(3) 0.0126(6) Uani 1 1 d . . .
O1W O 0.1650(4) 0.3035(4) 0.6362(3) 0.0192(7) Uani 1 1 d . . .
O6 O 0.2538(4) -0.0130(4) 0.2873(3) 0.0178(7) Uani 1 1 d . . .
O5 O -0.0667(4) 0.0767(4) 0.3721(3) 0.0145(6) Uani 1 1 d . . .
O4 O -0.3296(4) -0.0527(4) 0.2085(3) 0.0158(7) Uani 1 1 d . . .
O2W O 0.3583(4) -0.2750(4) 0.6477(3) 0.0174(7) Uani 1 1 d . . .
O3W O -0.6070(13) -0.5139(12) -0.1060(11) 0.054(2) Uani 0.50 1 d P . .
Cu1 Cu 0.19695(7) 0.13645(6) 0.45376(6) 0.01223(16) Uani 1 1 d . . .
Cu2 Cu 0.43567(7) -0.05249(7) 0.62456(6) 0.01277(15) Uani 1 1 d . . .
S1 S -0.23537(19) -0.45130(14) -0.28303(13) 0.0250(3) Uani 1 1 d . . .
O3' O -0.4177(8) -0.5436(7) -0.2366(6) 0.0082(11) Uani 0.50 1 d PU . .
O1' O -0.1509(10) -0.5660(10) -0.3566(9) 0.0171(19) Uani 0.50 1 d PU . .

loop_
_atom_site_aniso_label
_atom_site_aniso_U_11
_atom_site_aniso_U_22
_atom_site_aniso_U_33
_atom_site_aniso_U_23
_atom_site_aniso_U_13
_atom_site_aniso_U_12
C1 0.012(2) 0.013(2) 0.014(2) 0.0041(17) 0.0036(17) 0.0039(17)
C2 0.015(2) 0.023(2) 0.018(2) 0.0008(19) 0.0048(18) 0.0061(19)
C3 0.030(3) 0.019(2) 0.015(2) 0.0009(19) 0.008(2) 0.014(2)
C4 0.027(2) 0.017(2) 0.007(2) 0.0031(18) -0.0023(18) 0.0084(19)
C5 0.015(2) 0.019(2) 0.015(2) 0.0051(19) -0.0017(18) 0.0044(18)
C6 0.013(2) 0.014(2) 0.012(2) 0.0025(17) 0.0035(17) 0.0038(17)
C7 0.013(2) 0.017(2) 0.011(2) 0.0059(17) 0.0039(17) 0.0060(17)
O1 0.039(5) 0.025(4) 0.010(4) -0.005(3) -0.006(3) 0.023(4)
O2 0.0190(16) 0.0205(17) 0.0151(16) 0.0050(13) 0.0008(13) 0.0075(13)
O3 0.037(2) 0.036(2) 0.036(2) 0.0124(12) 0.0069(11) 0.0084(11)
O7 0.0125(14) 0.0110(14) 0.0134(15) 0.0014(12) 0.0021(12) 0.0054(12)
O1W 0.0233(17) 0.0218(17) 0.0122(16) 0.0004(13) 0.0033(13) 0.0129(14)
O6 0.0087(14) 0.0221(17) 0.0146(16) -0.0054(13) -0.0012(12) 0.0057(12)
O5 0.0111(14) 0.0176(16) 0.0115(15) -0.0018(12) 0.0018(12) 0.0072(12)
O4 0.0094(14) 0.0210(17) 0.0142(16) 0.0030(13) 0.0008(12) 0.0036(12)
O2W 0.0189(16) 0.0161(16) 0.0181(16) 0.0060(13) 0.0053(13) 0.0052(13)
O3W 0.052(6) 0.055(6) 0.053(6) 0.013(5) 0.008(5) 0.016(5)
Cu1 0.0089(3) 0.0141(3) 0.0105(3) -0.0006(2) 0.0000(2) 0.0043(2)
Cu2 0.0096(3) 0.0149(3) 0.0129(3) 0.0023(2) 0.0026(2) 0.0046(2)
S1 0.0442(8) 0.0126(6) 0.0115(6) -0.0012(4) -0.0083(5) 0.0085(5)
O3' 0.0069(14) 0.0085(14) 0.0093(14) 0.0023(10) 0.0022(10) 0.0028(10)
O1' 0.017(2) 0.017(2) 0.017(2) 0.0053(9) 0.0034(8) 0.0044(8)

loop_
_atom_type_symbol
_atom_type_description
_atom_type_scat_dispersion_real
_atom_type_scat_dispersion_imag
_atom_type_scat_source
C C 0.0033 0.0016 'International Tables Vol C Tables 4.2.6.8 and 6.1.1.4'
H H 0.0000 0.0000 'International Tables Vol C Tables 4.2.6.8 and 6.1.1.4'
O O 0.0106 0.0060 'International Tables Vol C Tables 4.2.6.8 and 6.1.1.4'
Cu Cu 0.3201 1.2651 'International Tables Vol C Tables 4.2.6.8 and 6.1.1.4'
S S 0.1246 0.1234 'International Tables Vol C Tables 4.2.6.8 and 6.1.1.4'

loop_
_geom_angle_atom_site_label_1
_geom_angle_atom_site_label_2
_geom_angle_atom_site_label_3
_geom_angle
_geom_angle_site_symmetry_1
_geom_angle_site_symmetry_3
_geom_angle_publ_flag
O6 C1 C2 117.9(4) . . ?
O6 C1 C6 123.5(4) . . ?
C2 C1 C6 118.6(4) . . ?
C3 C2 C1 121.6(4) . . ?
C3 C2 H2 119.2 . . ?
C1 C2 H2 119.2 . . ?
C2 C3 C4 119.4(4) . . ?
C2 C3 H3 120.3 . . ?
C4 C3 H3 120.3 . . ?
C5 C4 C3 120.2(4) . . ?
C5 C4 S1 119.5(4) . . ?
C3 C4 S1 120.3(4) . . ?
C4 C5 C6 121.7(4) . . ?
C4 C5 H5 119.2 . . ?
C6 C5 H5 119.2 . . ?
C5 C6 C1 118.5(4) . . ?
C5 C6 C7 117.9(4) . . ?
C1 C6 C7 123.5(4) . . ?
O4 C7 O5 118.7(4) . . ?
O4 C7 C6 118.0(4) . . ?
O5 C7 C6 123.2(4) . . ?
O1' O1 S1 56.4(10) . . ?
S1 O2 Cu1 136.62(19) . 2 ?
O3' O3 S1 98.1(10) . . ?
O3' O3 O1' 141.1(11) . . ?
S1 O3 O1' 48.6(4) . . ?
Cu1 O7 Cu2 102.44(13) . 2_656 ?
Cu1 O7 Cu2 111.49(14) . . ?
Cu2 O7 Cu2 97.29(13) 2_656 . ?
C1 O6 Cu1 127.3(3) . . ?
C1 O6 Cu2 135.7(3) . 2_656 ?
Cu1 O6 Cu2 96.30(12) . 2_656 ?
C7 O5 Cu1 127.5(3) . . ?
C7 O4 Cu2 112.4(3) . 2_556 ?
O6 Cu1 O5 94.43(13) . . ?
O6 Cu1 O7 82.41(12) . . ?
O5 Cu1 O7 163.78(13) . . ?
O6 Cu1 O1W 174.21(13) . . ?
O5 Cu1 O1W 91.27(13) . . ?
O7 Cu1 O1W 92.39(13) . . ?
O6 Cu1 O2 88.79(13) . 2 ?
O5 Cu1 O2 101.59(12) . 2 ?
O7 Cu1 O2 94.26(11) . 2 ?
O1W Cu1 O2 89.07(12) . 2 ?
O4 Cu2 O7 174.31(13) 2_556 2_656 ?
O4 Cu2 O2W 92.84(13) 2_556 . ?
O7 Cu2 O2W 92.85(13) 2_656 . ?
O4 Cu2 O7 91.80(13) 2_556 . ?
O7 Cu2 O7 82.71(13) 2_656 . ?
O2W Cu2 O7 162.70(12) . . ?
O4 Cu2 O6 105.39(12) 2_556 2_656 ?
O7 Cu2 O6 73.73(11) 2_656 2_656 ?
O2W Cu2 O6 99.66(13) . 2_656 ?
O7 Cu2 O6 95.15(12) . 2_656 ?
O4 Cu2 Cu2 132.99(10) 2_556 2_656 ?
O7 Cu2 Cu2 41.50(9) 2_656 2_656 ?
O2W Cu2 Cu2 132.13(10) . 2_656 ?
O7 Cu2 Cu2 41.21(9) . 2_656 ?
O6 Cu2 Cu2 82.75(9) 2_656 2_656 ?
O3 S1 O1' 84.5(5) . . ?
O3 S1 O2 124.1(4) . . ?
O1' S1 O2 118.4(4) . . ?
O3 S1 O3' 26.9(4) . . ?
O1' S1 O3' 109.3(4) . . ?
O2 S1 O3' 101.5(3) . . ?
O3 S1 O1 109.1(5) . . ?
O1' S1 O1 24.6(3) . . ?
O2 S1 O1 102.7(3) . . ?
O3' S1 O1 133.4(4) . . ?
O3 S1 C4 107.5(4) . . ?
O1' S1 C4 111.8(4) . . ?
O2 S1 C4 108.6(2) . . ?
O3' S1 C4 106.1(3) . . ?
O1 S1 C4 102.9(3) . . ?
O3 O3' S1 55.0(8) . . ?
O1 O1' S1 99.0(11) . . ?
O1 O1' O3 146.0(13) . . ?
S1 O1' O3 47.0(4) . . ?

loop_
_geom_bond_atom_site_label_1
_geom_bond_atom_site_label_2
_geom_bond_distance
_geom_bond_site_symmetry_2
_geom_bond_publ_flag
C1 O6 1.322(5) . ?
C1 C2 1.400(6) . ?
C1 C6 1.420(6) . ?
C2 C3 1.378(6) . ?
C2 H2 0.9300 . ?
C3 C4 1.388(7) . ?
C3 H3 0.9300 . ?
C4 C5 1.374(7) . ?
C4 S1 1.757(4) . ?
C5 C6 1.394(6) . ?
C5 H5 0.9300 . ?
C6 C7 1.475(6) . ?
C7 O4 1.260(5) . ?
C7 O5 1.285(5) . ?
O1 O1' 0.678(9) . ?
O1 S1 1.607(8) . ?
O2 S1 1.450(3) . ?
O2 Cu1 2.382(3) 2 ?
O3 O3' 0.731(9) . ?
O3 S1 1.322(8) . ?
O3 O1' 1.800(11) . ?
O7 Cu1 1.970(3) . ?
O7 Cu2 1.984(3) 2_656 ?
O7 Cu2 1.995(3) . ?
O1W Cu1 1.985(3) . ?
O6 Cu1 1.887(3) . ?
O6 Cu2 2.239(3) 2_656 ?
O5 Cu1 1.911(3) . ?
O4 Cu2 1.933(3) 2_556 ?
O2W Cu2 1.989(3) . ?
Cu1 O2 2.382(3) 2 ?
Cu2 O4 1.933(3) 2_556 ?
Cu2 O7 1.984(3) 2_656 ?
Cu2 O6 2.239(3) 2_656 ?
Cu2 Cu2 2.9866(11) 2_656 ?
S1 O1' 1.356(8) . ?
S1 O3' 1.598(6) . ?
